data_1548418
loop_
_publ_author_name
'Chaosheng Luo'
'Zhen Wang'
'Yong Huang'

_publ_section_title
;
 Asymmetric intramolecular alpha-cyclopropanation of aldehydes using a
 donor/acceptor carbene mimetic
;
_journal_name_full 'Nature Communications'
_journal_page_first 10041
_journal_paper_doi 10.1038/ncomms10041
_journal_volume 6
_journal_year 2015
_chemical_absolute_configuration ad
_chemical_formula_moiety 'C16 H19 N O2 S'
_chemical_formula_sum 'C16 H19 N O2 S'
_chemical_formula_weight 289.38
_space_group_crystal_system orthorhombic
_space_group_IT_number 19
_space_group_name_Hall 'P 2ac 2ab'
_space_group_name_H-M_alt 'P 21 21 21'
_symmetry_space_group_name_Hall 'P 2ac 2ab'
_symmetry_space_group_name_H-M 'P 21 21 21'
_atom_sites_solution_hydrogens geom
_cell_angle_alpha 90
_cell_angle_beta 90
_cell_angle_gamma 90
_cell_formula_units_Z 4
_cell_length_a 5.92780(10)
_cell_length_b 8.3994(2)
_cell_length_c 31.263(2)
_cell_measurement_reflns_used 10700
_cell_measurement_temperature 293(2)
_cell_measurement_theta_max 68.20
_cell_measurement_theta_min 6.80
_cell_volume 1556.58(11)
_computing_cell_refinement 'CrystalClear-SM Auto 2.0 r4'
_computing_data_collection 'CrystalClear-SM 2.0 r4 (Rigaku, 2009)'
_computing_data_reduction 'CrystalClear-SM Auto 2.0 r4'
_computing_molecular_graphics 'CrystalStructure 4.0'
_computing_publication_material 'CrystalStructure 4.0 (Rigaku, 2009)'
_computing_structure_refinement 'SHELXL-2014 (Sheldrick, 2014)'
_computing_structure_solution 'SHELXS97 (Sheldrick, 1997)'
_diffrn_ambient_temperature 293(2)
_diffrn_measured_fraction_theta_full 0.983
_diffrn_measured_fraction_theta_max 0.981
_diffrn_measurement_device_type 'Rigaku Saturn944+ CCD'
_diffrn_measurement_method \w
_diffrn_radiation_type CuK\a
_diffrn_radiation_wavelength 1.54178
_diffrn_reflns_av_R_equivalents 0.0512
_diffrn_reflns_av_unetI/netI 0.0431
_diffrn_reflns_Laue_measured_fraction_full 0.983
_diffrn_reflns_Laue_measured_fraction_max 0.981
_diffrn_reflns_limit_h_max 6
_diffrn_reflns_limit_h_min -7
_diffrn_reflns_limit_k_max 9
_diffrn_reflns_limit_k_min -10
_diffrn_reflns_limit_l_max 37
_diffrn_reflns_limit_l_min -29
_diffrn_reflns_number 10872
_diffrn_reflns_point_group_measured_fraction_full 0.972
_diffrn_reflns_point_group_measured_fraction_max 0.968
_diffrn_reflns_theta_full 67.679
_diffrn_reflns_theta_max 68.239
_diffrn_reflns_theta_min 7.606
_exptl_absorpt_coefficient_mu 1.851
_exptl_absorpt_correction_T_max 0.755
_exptl_absorpt_correction_T_min 0.477
_exptl_absorpt_correction_type multi-scan
_exptl_absorpt_process_details 'Jacobson, R. (1998) Private communication'
_exptl_crystal_colour colorless
_exptl_crystal_density_diffrn 1.235
_exptl_crystal_description prism
_exptl_crystal_F_000 616
_exptl_crystal_size_max 0.200
_exptl_crystal_size_mid 0.200
_exptl_crystal_size_min 0.200
_refine_diff_density_max 0.234
_refine_diff_density_min -0.337
_refine_diff_density_rms 0.067
_refine_ls_abs_structure_details
;
 Flack x determined using 1008 quotients [(I+)-(I-)]/[(I+)+(I-)]
 (Parsons, Flack and Wagner, Acta Cryst. B69 (2013) 249-259).
;
_refine_ls_abs_structure_Flack 0.013(10)
_refine_ls_extinction_coef .
_refine_ls_extinction_method none
_refine_ls_goodness_of_fit_ref 1.103
_refine_ls_hydrogen_treatment constr
_refine_ls_matrix_type full
_refine_ls_number_parameters 184
_refine_ls_number_reflns 2761
_refine_ls_number_restraints 0
_refine_ls_restrained_S_all 1.103
_refine_ls_R_factor_all 0.0440
_refine_ls_R_factor_gt 0.0423
_refine_ls_shift/su_max 0.010
_refine_ls_shift/su_mean 0.000
_refine_ls_structure_factor_coef Fsqd
_refine_ls_weighting_details 'w=1/[\s^2^(Fo^2^)+(0.0606P)^2^+0.1403P] where P=(Fo^2^+2Fc^2^)/3'
_refine_ls_weighting_scheme calc
_refine_ls_wR_factor_gt 0.1102
_refine_ls_wR_factor_ref 0.1119
_reflns_Friedel_coverage 0.659
_reflns_Friedel_fraction_full 0.954
_reflns_Friedel_fraction_max 0.951
_reflns_number_gt 2639
_reflns_number_total 2761
_reflns_threshold_expression 'I > 2\s(I)'
_cod_data_source_file ncomms10041-s4.cif
_cod_data_source_block 3
_cod_original_cell_volume 1556.58(12)
_cod_database_code 1548418
_shelx_space_group_comment
;
The symmetry employed for this shelxl refinement is uniquely defined
by the following loop, which should always be used as a source of
symmetry information in preference to the above space-group names.
They are only intended as comments.
;
_shelx_estimated_absorpt_t_min 0.708
_shelx_estimated_absorpt_t_max 0.708
_shelxl_version_number 2014-3

loop_
_space_group_symop_operation_xyz
'x, y, z'
'x+1/2, -y+1/2, -z'
'-x, y+1/2, -z+1/2'
'-x+1/2, -y, z+1/2'

loop_
_atom_site_label
_atom_site_type_symbol
_atom_site_fract_x
_atom_site_fract_y
_atom_site_fract_z
_atom_site_U_iso_or_equiv
_atom_site_adp_type
_atom_site_occupancy
_atom_site_site_symmetry_order
_atom_site_calc_flag
_atom_site_refinement_flags_posn
_atom_site_refinement_flags_adp
_atom_site_refinement_flags_occupancy
_atom_site_disorder_assembly
_atom_site_disorder_group
S1 S 0.60848(12) 0.26605(9) 0.13735(2) 0.0568(3) Uani 1 1 d . . . . .
O1 O 0.6407(5) 0.4215(3) 0.11967(8) 0.0807(8) Uani 1 1 d . . . . .
O2 O 0.7987(4) 0.1678(4) 0.14735(8) 0.0735(7) Uani 1 1 d . . . . .
C1 C 0.0075(7) -0.3025(4) 0.09354(11) 0.0733(10) Uani 1 1 d . . . . .
H1 H -0.0783 -0.3923 0.0996 0.088 Uiso 1 1 calc R U . . .
C2 C 0.1160(6) -0.1887(4) 0.08582(9) 0.0557(7) Uani 1 1 d . . . . .
C3 C 0.2468(5) -0.0477(3) 0.07620(9) 0.0460(6) Uani 1 1 d . . . . .
C4 C 0.4338(5) -0.0062(4) 0.10737(10) 0.0561(8) Uani 1 1 d . . . . .
H4A H 0.3923 -0.0351 0.1364 0.067 Uiso 1 1 calc R U . . .
H4B H 0.5728 -0.0603 0.0998 0.067 Uiso 1 1 calc R U . . .
N1 N 0.4584(4) 0.1678(3) 0.10306(7) 0.0490(6) Uani 1 1 d . . . . .
C6 C 0.4451(5) 0.2884(4) 0.18408(9) 0.0543(7) Uani 1 1 d . . . . .
C7 C 0.4812(7) 0.1896(5) 0.21860(11) 0.0726(9) Uani 1 1 d . . . . .
H7 H 0.5935 0.1123 0.2177 0.087 Uiso 1 1 calc R U . . .
C8 C 0.3476(8) 0.2070(6) 0.25478(12) 0.0858(12) Uani 1 1 d . . . . .
H8 H 0.3746 0.1417 0.2783 0.103 Uiso 1 1 calc R U . . .
C9 C 0.1775(7) 0.3170(5) 0.25709(12) 0.0778(11) Uani 1 1 d . . . . .
C10 C 0.0309(11) 0.3346(7) 0.29637(15) 0.1160(18) Uani 1 1 d . . . . .
H10A H 0.0816 0.2622 0.3181 0.174 Uiso 1 1 calc R U . . .
H10B H -0.1228 0.3108 0.2891 0.174 Uiso 1 1 calc R U . . .
H10C H 0.0408 0.4418 0.3068 0.174 Uiso 1 1 calc R U . . .
C11 C 0.1392(5) 0.1074(3) 0.06215(9) 0.0465(6) Uani 1 1 d . . . . .
H11 H -0.0257 0.1106 0.0602 0.056 Uiso 1 1 calc R U . . .
C12 C 0.2628(5) 0.0101(3) 0.02978(9) 0.0450(6) Uani 1 1 d . . . . .
C13 C 0.1204(6) -0.0770(4) -0.00279(9) 0.0592(8) Uani 1 1 d . . . . .
H13A H -0.0214 -0.1058 0.0099 0.089 Uiso 1 1 calc R U . . .
H13B H 0.1978 -0.1713 -0.0120 0.089 Uiso 1 1 calc R U . . .
H13C H 0.0942 -0.0090 -0.0270 0.089 Uiso 1 1 calc R U . . .
C14 C 0.4856(6) 0.0645(4) 0.01145(11) 0.0641(9) Uani 1 1 d . . . . .
H14A H 0.4588 0.1380 -0.0115 0.096 Uiso 1 1 calc R U . . .
H14B H 0.5673 -0.0259 0.0008 0.096 Uiso 1 1 calc R U . . .
H14C H 0.5723 0.1159 0.0334 0.096 Uiso 1 1 calc R U . . .
C15 C 0.2529(4) 0.2412(4) 0.08468(10) 0.0519(6) Uani 1 1 d . . . . .
H15A H 0.2916 0.3258 0.0649 0.062 Uiso 1 1 calc R U . . .
H15B H 0.1571 0.2844 0.1070 0.062 Uiso 1 1 calc R U . . .
C16 C 0.2778(7) 0.4018(4) 0.18611(12) 0.0706(9) Uani 1 1 d . . . . .
H16 H 0.2549 0.4705 0.1632 0.085 Uiso 1 1 calc R U . . .
C17 C 0.1444(8) 0.4137(5) 0.22197(13) 0.0811(11) Uani 1 1 d . . . . .
H17 H 0.0291 0.4887 0.2226 0.097 Uiso 1 1 calc R U . . .

loop_
_atom_site_aniso_label
_atom_site_aniso_U_11
_atom_site_aniso_U_22
_atom_site_aniso_U_33
_atom_site_aniso_U_23
_atom_site_aniso_U_13
_atom_site_aniso_U_12
S1 0.0469(4) 0.0627(5) 0.0607(4) 0.0021(3) -0.0004(3) -0.0207(3)
O1 0.0913(18) 0.0709(15) 0.0798(15) 0.0092(12) 0.0013(14) -0.0431(15)
O2 0.0371(11) 0.1038(19) 0.0796(15) -0.0026(13) -0.0049(10) -0.0088(12)
C1 0.090(2) 0.062(2) 0.067(2) 0.0071(17) -0.0004(19) -0.029(2)
C2 0.0629(17) 0.0510(15) 0.0532(15) 0.0016(13) 0.0024(14) -0.0138(15)
C3 0.0426(14) 0.0432(14) 0.0521(15) 0.0056(12) -0.0006(12) -0.0063(12)
C4 0.0553(17) 0.0503(16) 0.0626(17) 0.0090(14) -0.0094(13) -0.0055(13)
N1 0.0416(12) 0.0479(13) 0.0576(13) 0.0039(11) -0.0042(10) -0.0075(10)
C6 0.0546(16) 0.0519(16) 0.0564(16) -0.0004(14) -0.0037(12) -0.0130(14)
C7 0.067(2) 0.080(2) 0.071(2) 0.0099(19) -0.0015(17) 0.0016(19)
C8 0.100(3) 0.094(3) 0.064(2) 0.017(2) 0.004(2) -0.012(3)
C9 0.090(3) 0.075(2) 0.068(2) -0.0175(19) 0.0151(19) -0.023(2)
C10 0.142(4) 0.113(3) 0.092(3) -0.029(3) 0.047(3) -0.035(4)
C11 0.0340(13) 0.0496(15) 0.0559(15) 0.0020(12) 0.0039(12) 0.0000(12)
C12 0.0379(13) 0.0474(14) 0.0499(14) 0.0059(12) 0.0056(11) 0.0008(11)
C13 0.0558(17) 0.0665(19) 0.0552(17) -0.0005(14) -0.0016(15) 0.0015(16)
C14 0.0492(17) 0.073(2) 0.0698(19) 0.0078(17) 0.0183(15) -0.0035(16)
C15 0.0438(13) 0.0479(15) 0.0639(15) 0.0022(14) 0.0002(12) -0.0023(13)
C16 0.090(3) 0.0556(18) 0.067(2) -0.0058(16) -0.0052(19) 0.0025(19)
C17 0.090(3) 0.071(2) 0.083(2) -0.020(2) 0.009(2) 0.005(2)

loop_
_atom_type_symbol
_atom_type_description
_atom_type_scat_dispersion_real
_atom_type_scat_dispersion_imag
_atom_type_scat_source
C C 0.0181 0.0091 'International Tables Vol C Tables 4.2.6.8 and 6.1.1.4'
H H 0.0000 0.0000 'International Tables Vol C Tables 4.2.6.8 and 6.1.1.4'
N N 0.0311 0.0180 'International Tables Vol C Tables 4.2.6.8 and 6.1.1.4'
O O 0.0492 0.0322 'International Tables Vol C Tables 4.2.6.8 and 6.1.1.4'
S S 0.3331 0.5567 'International Tables Vol C Tables 4.2.6.8 and 6.1.1.4'

loop_
_geom_angle_atom_site_label_1
_geom_angle_atom_site_label_2
_geom_angle_atom_site_label_3
_geom_angle
_geom_angle_site_symmetry_1
_geom_angle_site_symmetry_3
O1 S1 O2 120.33(17) . .
O1 S1 N1 106.41(14) . .
O2 S1 N1 106.47(14) . .
O1 S1 C6 107.26(16) . .
O2 S1 C6 108.25(14) . .
N1 S1 C6 107.53(13) . .
C2 C1 H1 180.0 . .
C1 C2 C3 179.2(4) . .
C2 C3 C11 122.6(2) . .
C2 C3 C4 116.5(2) . .
C11 C3 C4 107.3(2) . .
C2 C3 C12 119.3(2) . .
C11 C3 C12 58.66(17) . .
C4 C3 C12 119.3(2) . .
N1 C4 C3 104.0(2) . .
N1 C4 H4A 111.0 . .
C3 C4 H4A 111.0 . .
N1 C4 H4B 111.0 . .
C3 C4 H4B 111.0 . .
H4A C4 H4B 109.0 . .
C4 N1 C15 111.5(2) . .
C4 N1 S1 119.93(19) . .
C15 N1 S1 119.8(2) . .
C16 C6 C7 119.5(3) . .
C16 C6 S1 120.5(3) . .
C7 C6 S1 120.0(3) . .
C6 C7 C8 119.1(4) . .
C6 C7 H7 120.5 . .
C8 C7 H7 120.5 . .
C9 C8 C7 122.3(4) . .
C9 C8 H8 118.9 . .
C7 C8 H8 118.9 . .
C8 C9 C17 117.4(4) . .
C8 C9 C10 122.1(4) . .
C17 C9 C10 120.5(4) . .
C9 C10 H10A 109.5 . .
C9 C10 H10B 109.5 . .
H10A C10 H10B 109.5 . .
C9 C10 H10C 109.5 . .
H10A C10 H10C 109.5 . .
H10B C10 H10C 109.5 . .
C15 C11 C12 120.8(2) . .
C15 C11 C3 108.8(2) . .
C12 C11 C3 61.26(19) . .
C15 C11 H11 117.5 . .
C12 C11 H11 117.5 . .
C3 C11 H11 117.5 . .
C11 C12 C14 121.4(3) . .
C11 C12 C13 116.6(2) . .
C14 C12 C13 112.3(3) . .
C11 C12 C3 60.08(18) . .
C14 C12 C3 120.6(3) . .
C13 C12 C3 116.7(2) . .
C12 C13 H13A 109.5 . .
C12 C13 H13B 109.5 . .
H13A C13 H13B 109.5 . .
C12 C13 H13C 109.5 . .
H13A C13 H13C 109.5 . .
H13B C13 H13C 109.5 . .
C12 C14 H14A 109.5 . .
C12 C14 H14B 109.5 . .
H14A C14 H14B 109.5 . .
C12 C14 H14C 109.5 . .
H14A C14 H14C 109.5 . .
H14B C14 H14C 109.5 . .
N1 C15 C11 104.0(2) . .
N1 C15 H15A 111.0 . .
C11 C15 H15A 111.0 . .
N1 C15 H15B 111.0 . .
C11 C15 H15B 111.0 . .
H15A C15 H15B 109.0 . .
C17 C16 C6 120.1(4) . .
C17 C16 H16 119.9 . .
C6 C16 H16 119.9 . .
C16 C17 C9 121.6(4) . .
C16 C17 H17 119.2 . .
C9 C17 H17 119.2 . .

loop_
_geom_bond_atom_site_label_1
_geom_bond_atom_site_label_2
_geom_bond_distance
_geom_bond_site_symmetry_2
S1 O1 1.431(2) .
S1 O2 1.432(3) .
S1 N1 1.619(2) .
S1 C6 1.763(3) .
C1 C2 1.177(4) .
C1 H1 0.9300 .
C2 C3 1.447(4) .
C3 C11 1.515(4) .
C3 C4 1.516(4) .
C3 C12 1.533(4) .
C4 N1 1.475(4) .
C4 H4A 0.9700 .
C4 H4B 0.9700 .
N1 C15 1.482(4) .
C6 C16 1.376(5) .
C6 C7 1.378(4) .
C7 C8 1.388(5) .
C7 H7 0.9300 .
C8 C9 1.370(6) .
C8 H8 0.9300 .
C9 C17 1.380(6) .
C9 C10 1.512(6) .
C10 H10A 0.9600 .
C10 H10B 0.9600 .
C10 H10C 0.9600 .
C11 C15 1.488(4) .
C11 C12 1.493(4) .
C11 H11 0.9800 .
C12 C14 1.510(4) .
C12 C13 1.511(4) .
C13 H13A 0.9600 .
C13 H13B 0.9600 .
C13 H13C 0.9600 .
C14 H14A 0.9600 .
C14 H14B 0.9600 .
C14 H14C 0.9600 .
C15 H15A 0.9700 .
C15 H15B 0.9700 .
C16 C17 1.375(5) .
C16 H16 0.9300 .
C17 H17 0.9300 .

loop_
_geom_hbond_atom_site_label_D
_geom_hbond_atom_site_label_H
_geom_hbond_atom_site_label_A
_geom_hbond_distance_DH
_geom_hbond_distance_HA
_geom_hbond_distance_DA
_geom_hbond_angle_DHA
_geom_hbond_site_symmetry_A
C15 H15B O2 0.97 2.66 3.386(4) 132.2 1_455
